data_4516912
loop_
_publ_author_name
'Reddy, N. Naresh Kumar'
'Nageswara Rao, Sadu'
'Ravi, Chitrakar'
'Adimurthy, Subbarayappa'

_publ_section_title
;
 Catalyst-Free Synthesis of 2,4-Disubstituted-1<i>H</i>-imidazoles through
 [3 + 2] Cyclization of Vinyl Azides with Amidines.
;
_journal_issue 8
_journal_name_full 'ACS omega'
_journal_page_first 5235
_journal_page_last 5241
_journal_paper_doi 10.1021/acsomega.7b00969
_journal_volume 2
_journal_year 2017
_chemical_formula_sum 'C15 H11 Br N2'
_chemical_formula_weight 299.17
_space_group_IT_number 33
_space_group_name_Hall 'P 2c -2n'
_space_group_name_H-M_alt 'P n a 21'
_symmetry_cell_setting orthorhombic
_symmetry_space_group_name_H-M 'P n a 21'
_atom_sites_solution_hydrogens geom
_atom_sites_solution_primary direct
_atom_sites_solution_secondary difmap
_audit_creation_method SHELXL-97
_cell_angle_alpha 90.00
_cell_angle_beta 90.00
_cell_angle_gamma 90.00
_cell_formula_units_Z 4
_cell_length_a 8.281(3)
_cell_length_b 27.212(8)
_cell_length_c 5.4812(16)
_cell_measurement_reflns_used 1056
_cell_measurement_temperature 150(2)
_cell_measurement_theta_max 21.08
_cell_measurement_theta_min 2.86
_cell_volume 1235.1(7)
_computing_cell_refinement 'BRUKER SMART'
_computing_data_collection 'BRUKER SMART'
_computing_data_reduction 'BRUKER SAINT'
_computing_molecular_graphics ORTEP
_computing_structure_refinement 'SHELXL-97 (Sheldrick, 1997)'
_computing_structure_solution 'SHELXS-97 (Sheldrick, 1990)'
_diffrn_ambient_temperature 150(2)
_diffrn_measured_fraction_theta_full 0.997
_diffrn_measured_fraction_theta_max 0.997
_diffrn_measurement_device_type 'BRUKER SMART APEX CCD DIFFARCTOMETER'
_diffrn_measurement_method 'OMEGA-PHI SCAN'
_diffrn_radiation_monochromator graphite
_diffrn_radiation_source 'fine-focus sealed tube'
_diffrn_radiation_type MoK\a
_diffrn_radiation_wavelength 0.71073
_diffrn_reflns_av_R_equivalents 0.0820
_diffrn_reflns_av_sigmaI/netI 0.0984
_diffrn_reflns_limit_h_max 10
_diffrn_reflns_limit_h_min -9
_diffrn_reflns_limit_k_max 33
_diffrn_reflns_limit_k_min -27
_diffrn_reflns_limit_l_max 6
_diffrn_reflns_limit_l_min -6
_diffrn_reflns_number 6237
_diffrn_reflns_theta_full 26.00
_diffrn_reflns_theta_max 26.00
_diffrn_reflns_theta_min 1.50
_exptl_absorpt_coefficient_mu 3.309
_exptl_absorpt_correction_T_max 0.9368
_exptl_absorpt_correction_T_min 0.3370
_exptl_absorpt_correction_type multi-scan
_exptl_absorpt_process_details 'BRUKER SADABS'
_exptl_crystal_colour COLOURLESS
_exptl_crystal_density_diffrn 1.609
_exptl_crystal_density_method 'not measured'
_exptl_crystal_description PLATES
_exptl_crystal_F_000 600
_exptl_crystal_size_max 0.42
_exptl_crystal_size_mid 0.14
_exptl_crystal_size_min 0.02
_refine_diff_density_max 0.724
_refine_diff_density_min -0.683
_refine_diff_density_rms 0.120
_refine_ls_abs_structure_details 'Flack H D (1983), Acta Cryst. A39, 876-881'
_refine_ls_abs_structure_Flack 0.08(2)
_refine_ls_extinction_method none
_refine_ls_goodness_of_fit_ref 0.969
_refine_ls_hydrogen_treatment mixed
_refine_ls_matrix_type full
_refine_ls_number_parameters 163
_refine_ls_number_reflns 2188
_refine_ls_number_restraints 1
_refine_ls_restrained_S_all 0.969
_refine_ls_R_factor_all 0.0876
_refine_ls_R_factor_gt 0.0576
_refine_ls_shift/su_max 0.001
_refine_ls_shift/su_mean 0.000
_refine_ls_structure_factor_coef Fsqd
_refine_ls_weighting_details 'calc w=1/[\s^2^(Fo^2^)+(0.0666P)^2^+0.0000P] where P=(Fo^2^+2Fc^2^)/3'
_refine_ls_weighting_scheme calc
_refine_ls_wR_factor_gt 0.1238
_refine_ls_wR_factor_ref 0.1334
_reflns_number_gt 1513
_reflns_number_total 2188
_reflns_threshold_expression >2sigma(I)
_cod_data_source_file ao7b00969_si_002.cif
_cod_data_source_block nr113f
_cod_depositor_comments
;
The following automatic conversions were performed:

data item '_exptl_absorpt_correction_type' value 'MULTI-SCAN' was
changed to 'multi-scan' in accordance with the
/home/saulius/struct/COD-crude-data/automatic-downloads/DataCite-retrospective/ACS/depositions/lib/dictionaries/cif_core.dic
dictionary named 'cif_core.dic' version 2.4.2 last updated on
2011-04-26.

data item '_symmetry_cell_setting' value 'ORTHORHOMBIC' was changed
to 'orthorhombic' in accordance with the
/home/saulius/struct/COD-crude-data/automatic-downloads/DataCite-retrospective/ACS/depositions/lib/dictionaries/cif_core.dic
dictionary named 'cif_core.dic' version 2.4.2 last updated on
2011-04-26.

Automatic conversion script
Id: cif_fix_values 6909 2019-04-08 15:41:33Z antanas 
;
_cod_original_cell_volume 1235.1(6)
_cod_original_sg_symbol_H-M Pna21
_cod_database_code 4516912

loop_
_symmetry_equiv_pos_as_xyz
'x, y, z'
'-x, -y, z+1/2'
'x+1/2, -y+1/2, z'
'-x+1/2, y+1/2, z+1/2'

loop_
_atom_site_label
_atom_site_type_symbol
_atom_site_fract_x
_atom_site_fract_y
_atom_site_fract_z
_atom_site_U_iso_or_equiv
_atom_site_adp_type
_atom_site_occupancy
_atom_site_symmetry_multiplicity
_atom_site_calc_flag
_atom_site_refinement_flags
Br1 Br 1.02616(8) 0.67251(2) 0.5146(2) 0.0463(3) Uani 1 1 d .
C14 C 0.9466(7) 0.5720(2) 0.4862(17) 0.0283(17) Uani 1 1 d .
H14 H 1.0058 0.5727 0.3421 0.034 Uiso 1 1 calc R
C5 C 0.6322(7) 0.3410(2) 0.5191(19) 0.0331(15) Uani 1 1 d .
H5 H 0.7163 0.3583 0.4466 0.040 Uiso 1 1 calc R
N1 N 0.5743(7) 0.4241(2) 1.0548(12) 0.0345(16) Uani 1 1 d .
H1C H 0.5272 0.4076 1.1682 0.041 Uiso 1 1 calc R
C10 C 0.7802(7) 0.5275(3) 0.7799(13) 0.0249(16) Uani 1 1 d .
C11 C 0.7651(8) 0.5701(3) 0.9103(13) 0.0339(19) Uani 1 1 d .
H11 H 0.7017 0.5701 1.0505 0.041 Uiso 1 1 calc R
C15 C 0.8714(8) 0.5283(3) 0.5651(14) 0.034(2) Uani 1 1 d .
H15 H 0.8826 0.4998 0.4734 0.041 Uiso 1 1 calc R
C6 C 0.5557(8) 0.3602(3) 0.7275(13) 0.0315(18) Uani 1 1 d .
C12 C 0.8407(8) 0.6134(3) 0.8411(14) 0.0356(18) Uani 1 1 d .
H12 H 0.8315 0.6416 0.9360 0.043 Uiso 1 1 calc R
N2 N 0.6809(6) 0.4429(2) 0.6959(11) 0.0303(15) Uani 1 1 d .
C9 C 0.6984(8) 0.4816(3) 0.8526(13) 0.0255(17) Uani 1 1 d .
C7 C 0.6051(8) 0.4076(3) 0.8199(13) 0.0256(16) Uani 1 1 d .
C13 C 0.9304(9) 0.6138(3) 0.6277(14) 0.0353(19) Uani 1 1 d .
C8 C 0.6312(8) 0.4705(3) 1.0749(11) 0.0288(18) Uani 1 1 d .
H8 H 0.6260 0.4907 1.2114 0.035 Uiso 1 1 calc R
C3 C 0.4583(7) 0.2679(3) 0.528(2) 0.0407(18) Uani 1 1 d .
H3 H 0.4268 0.2376 0.4642 0.049 Uiso 1 1 calc R
C2 C 0.3864(9) 0.2883(3) 0.7339(17) 0.045(2) Uani 1 1 d .
H2 H 0.3034 0.2711 0.8102 0.054 Uiso 1 1 calc R
C4 C 0.5832(9) 0.2966(3) 0.4209(14) 0.039(2) Uani 1 1 d .
H4 H 0.6337 0.2851 0.2805 0.047 Uiso 1 1 calc R
C1 C 0.4333(9) 0.3331(3) 0.8300(16) 0.041(2) Uani 1 1 d .
H1 H 0.3806 0.3452 0.9674 0.049 Uiso 1 1 calc R

loop_
_atom_site_aniso_label
_atom_site_aniso_U_11
_atom_site_aniso_U_22
_atom_site_aniso_U_33
_atom_site_aniso_U_23
_atom_site_aniso_U_13
_atom_site_aniso_U_12
Br1 0.0333(4) 0.0534(4) 0.0522(5) 0.0005(6) -0.0066(7) -0.0045(3)
C14 0.010(3) 0.054(4) 0.021(4) -0.004(4) 0.003(3) 0.007(3)
C5 0.018(3) 0.046(4) 0.035(4) -0.002(6) 0.003(6) 0.009(3)
N1 0.025(3) 0.058(4) 0.020(4) 0.005(3) 0.010(3) 0.006(3)
C10 0.008(3) 0.049(5) 0.018(4) -0.001(3) -0.002(3) 0.013(3)
C11 0.019(4) 0.058(5) 0.025(4) -0.004(3) 0.000(3) 0.011(4)
C15 0.017(3) 0.051(4) 0.034(6) -0.001(4) -0.008(4) 0.009(3)
C6 0.010(4) 0.051(5) 0.033(5) 0.011(4) 0.007(3) 0.014(3)
C12 0.032(4) 0.045(5) 0.030(5) -0.006(4) -0.007(4) 0.009(4)
N2 0.012(3) 0.044(4) 0.035(4) -0.001(3) 0.000(3) 0.009(3)
C9 0.007(3) 0.044(4) 0.026(4) 0.000(3) -0.003(3) 0.016(3)
C7 0.011(3) 0.048(4) 0.018(4) 0.011(3) 0.010(3) 0.009(3)
C13 0.023(4) 0.053(5) 0.030(4) -0.005(4) -0.016(3) 0.007(4)
C8 0.026(4) 0.054(4) 0.007(4) -0.002(3) -0.001(3) 0.002(3)
C3 0.019(3) 0.050(4) 0.053(5) 0.014(7) 0.010(6) 0.010(3)
C2 0.025(4) 0.044(5) 0.066(7) 0.010(5) 0.001(4) -0.003(4)
C4 0.025(4) 0.051(5) 0.040(5) 0.003(4) -0.004(4) 0.006(4)
C1 0.020(4) 0.064(6) 0.038(5) 0.016(4) 0.003(4) 0.007(4)

loop_
_atom_type_symbol
_atom_type_description
_atom_type_scat_dispersion_real
_atom_type_scat_dispersion_imag
_atom_type_scat_source
C C 0.0033 0.0016 'International Tables Vol C Tables 4.2.6.8 and 6.1.1.4'
H H 0.0000 0.0000 'International Tables Vol C Tables 4.2.6.8 and 6.1.1.4'
N N 0.0061 0.0033 'International Tables Vol C Tables 4.2.6.8 and 6.1.1.4'
Br Br -0.2901 2.4595 'International Tables Vol C Tables 4.2.6.8 and 6.1.1.4'

loop_
_geom_angle_atom_site_label_1
_geom_angle_atom_site_label_2
_geom_angle_atom_site_label_3
_geom_angle
C13 C14 C15 118.6(8)
C13 C14 H14 120.7
C15 C14 H14 120.7
C4 C5 C6 120.5(7)
C4 C5 H5 119.7
C6 C5 H5 119.7
C8 N1 C7 108.2(6)
C8 N1 H1C 125.9
C7 N1 H1C 125.9
C11 C10 C15 118.4(7)
C11 C10 C9 122.3(6)
C15 C10 C9 119.3(7)
C10 C11 C12 122.4(7)
C10 C11 H11 118.8
C12 C11 H11 118.8
C10 C15 C14 120.7(7)
C10 C15 H15 119.7
C14 C15 H15 119.7
C1 C6 C5 117.7(8)
C1 C6 C7 123.0(7)
C5 C6 C7 119.2(6)
C11 C12 C13 118.7(7)
C11 C12 H12 120.7
C13 C12 H12 120.7
C7 N2 C9 106.5(6)
N2 C9 C8 110.2(6)
N2 C9 C10 122.1(6)
C8 C9 C10 127.7(7)
N2 C7 N1 109.2(6)
N2 C7 C6 126.7(7)
N1 C7 C6 124.1(6)
C14 C13 C12 121.3(8)
C14 C13 Br1 118.1(6)
C12 C13 Br1 120.6(6)
N1 C8 C9 105.9(6)
N1 C8 H8 127.0
C9 C8 H8 127.0
C2 C3 C4 115.1(8)
C2 C3 H3 122.4
C4 C3 H3 122.4
C1 C2 C3 122.7(7)
C1 C2 H2 118.7
C3 C2 H2 118.7
C5 C4 C3 122.3(8)
C5 C4 H4 118.9
C3 C4 H4 118.9
C6 C1 C2 121.7(8)
C6 C1 H1 119.2
C2 C1 H1 119.2

loop_
_geom_bond_atom_site_label_1
_geom_bond_atom_site_label_2
_geom_bond_distance
Br1 C13 1.889(8)
C14 C13 1.383(10)
C14 C15 1.409(10)
C14 H14 0.9300
C5 C4 1.384(10)
C5 C6 1.407(11)
C5 H5 0.9300
N1 C8 1.353(8)
N1 C7 1.387(10)
N1 H1C 0.8600
C10 C11 1.369(10)
C10 C15 1.399(10)
C10 C9 1.476(10)
C11 C12 1.386(10)
C11 H11 0.9300
C15 H15 0.9300
C6 C1 1.374(11)
C6 C7 1.445(10)
C12 C13 1.386(11)
C12 H12 0.9300
N2 C7 1.332(9)
N2 C9 1.366(9)
C9 C8 1.373(9)
C8 H8 0.9300
C3 C2 1.394(14)
C3 C4 1.422(10)
C3 H3 0.9300
C2 C1 1.384(11)
C2 H2 0.9300
C4 H4 0.9300
C1 H1 0.9300
